data_8106933
loop_
_publ_author_name
'Xie, Heng-Shen'
'Wang, Jun-qiang'
'Su, Ling'
'Lu, Jing-yang'
'Zhao, Xiao-qian'

_publ_section_title
;
 Crystal structure of
 13-(4-fluorophenyl)-11,13-dihydro-1H-benzo[h]indazolo[6,7-b] [1,
 6]naphthyridin-12(6H)-one --- dimethylformamide --- water (1/2/1),
 C29H31FN6O4
;
_journal_issue 2
_journal_name_full 'Zeitschrift f\"ur Kristallographie - New Crystal Structures'
_journal_page_first 541
_journal_page_last 543
_journal_paper_doi 10.1515/ncrs-2015-0179
_journal_volume 231
_journal_year 2016
_chemical_formula_sum 'C29 H31 F N6 O4'
_chemical_formula_weight 546.60
_chemical_name_systematic
;
3-(4-fluorophenyl)-11,13-dihydro-1H-benzo[h]indazolo[6,7-b] 
[1, 6]naphthyridin-12(6H)-one - dimethylformamide - water (1/2/1)
;
_space_group_IT_number 14
_space_group_name_Hall '-P 2yn'
_space_group_name_H-M_alt 'P 1 21/n 1'
_symmetry_cell_setting monoclinic
_symmetry_space_group_name_H-M 'P 1 21/n 1'
_atom_sites_solution_hydrogens geom
_atom_sites_solution_primary direct
_atom_sites_solution_secondary difmap
_cell_angle_alpha 90.00
_cell_angle_beta 96.358(2)
_cell_angle_gamma 90.00
_cell_formula_units_Z 4
_cell_length_a 12.405(2)
_cell_length_b 11.5703(18)
_cell_length_c 19.459(3)
_cell_measurement_reflns_used 9968
_cell_measurement_temperature 296(2)
_cell_measurement_theta_max 27.06
_cell_measurement_theta_min 2.41
_cell_volume 2775.8(8)
_computing_cell_refinement 'Bruker SMART'
_computing_data_collection 'Bruker SMART'
_computing_data_reduction 'Bruker SAINT'
_computing_molecular_graphics 'Bruker SHELXTL'
_computing_publication_material 'Bruker SHELXTL'
_computing_structure_refinement 'SHELXL-97 (Sheldrick, 1997)'
_computing_structure_solution 'SHELXS-97 (Sheldrick, 1990)'
_diffrn_ambient_temperature 296(2)
_diffrn_measured_fraction_theta_full 0.992
_diffrn_measured_fraction_theta_max 0.992
_diffrn_measurement_device_type 'CCD area detector'
_diffrn_measurement_method 'phi and omega scans'
_diffrn_radiation_monochromator graphite
_diffrn_radiation_source 'fine-focus sealed tube'
_diffrn_radiation_type MoK\a
_diffrn_radiation_wavelength 0.71073
_diffrn_reflns_av_R_equivalents 0.0256
_diffrn_reflns_av_sigmaI/netI 0.0251
_diffrn_reflns_limit_h_max 14
_diffrn_reflns_limit_h_min -14
_diffrn_reflns_limit_k_max 13
_diffrn_reflns_limit_k_min -13
_diffrn_reflns_limit_l_max 21
_diffrn_reflns_limit_l_min -23
_diffrn_reflns_number 19427
_diffrn_reflns_theta_full 25.20
_diffrn_reflns_theta_max 25.20
_diffrn_reflns_theta_min 2.05
_exptl_absorpt_coefficient_mu 0.094
_exptl_absorpt_correction_type none
_exptl_crystal_colour colourless
_exptl_crystal_density_diffrn 1.308
_exptl_crystal_density_method 'not measured'
_exptl_crystal_description block
_exptl_crystal_F_000 1152
_exptl_crystal_size_max 0.198
_exptl_crystal_size_mid 0.156
_exptl_crystal_size_min 0.102
_refine_diff_density_max 0.178
_refine_diff_density_min -0.185
_refine_diff_density_rms 0.036
_refine_ls_extinction_coef 0.016(2)
_refine_ls_extinction_expression Fc^*^=kFc[1+0.001xFc^2^\l^3^/sin(2\q)]^-1/4^
_refine_ls_extinction_method SHELXL
_refine_ls_goodness_of_fit_ref 1.031
_refine_ls_hydrogen_treatment mixed
_refine_ls_matrix_type full
_refine_ls_number_parameters 434
_refine_ls_number_reflns 4962
_refine_ls_number_restraints 97
_refine_ls_restrained_S_all 1.050
_refine_ls_R_factor_all 0.0577
_refine_ls_R_factor_gt 0.0457
_refine_ls_shift/su_max 0.001
_refine_ls_shift/su_mean 0.000
_refine_ls_structure_factor_coef Fsqd
_refine_ls_weighting_details 'calc w=1/[\s^2^(Fo^2^)+(0.0675P)^2^+0.6017P] where P=(Fo^2^+2Fc^2^)/3'
_refine_ls_weighting_scheme calc
_refine_ls_wR_factor_gt 0.1191
_refine_ls_wR_factor_ref 0.1329
_reflns_number_gt 3948
_reflns_number_total 4962
_reflns_threshold_expression >2sigma(I)
_cod_data_source_file suppl_ncrs-2015-0179_suppl.cif
_cod_data_source_block Xie
_cod_depositor_comments
;
The following automatic conversions were performed:

data item '_symmetry_cell_setting' value 'Monoclinic' was changed to
'monoclinic' in accordance with the built-in table derived from the
CIF Core dictionary named 'cif_core.dic' version 2.4.5 last updated
on 2014-11-21.

Automatic conversion script
Id: cif_fix_values 8738 2021-04-28 16:35:53Z antanas 
;
_cod_original_cell_volume 2775.9(8)
_cod_original_sg_symbol_H-M P2(1)/n
_cod_database_code 8106933

loop_
_symmetry_equiv_pos_as_xyz
'x, y, z'
'-x+1/2, y+1/2, -z+1/2'
'-x, -y, -z'
'x-1/2, -y-1/2, z-1/2'

loop_
_atom_site_label
_atom_site_type_symbol
_atom_site_fract_x
_atom_site_fract_y
_atom_site_fract_z
_atom_site_U_iso_or_equiv
_atom_site_adp_type
_atom_site_occupancy
_atom_site_symmetry_multiplicity
_atom_site_calc_flag
_atom_site_refinement_flags
_atom_site_disorder_assembly
_atom_site_disorder_group
F1 F 0.36607(13) 0.41357(12) 0.24148(7) 0.1069(5) Uani 1 1 d . . .
O1 O -0.07062(9) 0.61902(11) 0.06957(7) 0.0677(4) Uani 1 1 d . . .
O2 O -0.0602(2) 0.3565(2) 0.28024(18) 0.1696(11) Uani 1 1 d . . .
O3 O 0.75101(15) 0.73588(17) 0.19233(10) 0.0968(5) Uani 1 1 d D . .
H1B H 0.6959(17) 0.773(2) 0.2044(13) 0.109(9) Uiso 1 1 d D . .
H1C H 0.728(2) 0.6661(16) 0.1816(13) 0.098(8) Uiso 1 1 d D . .
O5 O 0.7147(5) 0.8750(4) -0.0096(3) 0.0872(15) Uani 0.560(4) 1 d PDU A 1
O5' O 0.6781(7) 0.8943(6) -0.0175(5) 0.115(3) Uani 0.440(4) 1 d PDU A 2
N1 N 0.23291(11) 0.52786(13) -0.09868(7) 0.0584(4) Uani 1 1 d D . .
H1 H 0.1850(15) 0.4731(15) -0.0858(10) 0.074(6) Uiso 1 1 d D . .
N2 N 0.29183(12) 0.49860(15) -0.15147(8) 0.0694(4) Uani 1 1 d . . .
N3 N 0.19473(12) 0.89228(13) 0.02349(8) 0.0603(4) Uani 1 1 d D . .
H3 H 0.2123(16) 0.9652(14) 0.0226(11) 0.077(6) Uiso 1 1 d D . .
N4 N -0.08274(12) 0.80231(13) 0.10895(7) 0.0592(4) Uani 1 1 d D . .
H4 H -0.1406(14) 0.7815(16) 0.1317(9) 0.072(6) Uiso 1 1 d D . .
N5 N 0.03960(13) 0.51701(15) 0.27893(8) 0.0719(4) Uani 1 1 d . . .
N6 N 0.5953(19) 0.7363(10) 0.0113(12) 0.068(3) Uani 0.560(4) 1 d PDU A 1
N6' N 0.596(3) 0.7325(12) 0.0141(16) 0.069(3) Uani 0.440(4) 1 d PDU A 2
C1 C 0.34708(15) 0.59203(19) -0.16405(10) 0.0724(5) Uani 1 1 d . . .
H1A H 0.3950 0.5961 -0.1975 0.087 Uiso 1 1 calc R . .
C2 C 0.32532(14) 0.68459(17) -0.12114(9) 0.0625(5) Uani 1 1 d . . .
C3 C 0.35886(16) 0.79993(18) -0.11178(11) 0.0742(5) Uani 1 1 d . . .
H3A H 0.4098 0.8311 -0.1382 0.089 Uiso 1 1 calc R . .
C4 C 0.31602(15) 0.86530(17) -0.06377(10) 0.0701(5) Uani 1 1 d . . .
H4A H 0.3373 0.9420 -0.0578 0.084 Uiso 1 1 calc R . .
C5 C 0.23922(13) 0.81863(15) -0.02246(8) 0.0564(4) Uani 1 1 d . . .
C6 C 0.10322(13) 0.86251(14) 0.05282(8) 0.0519(4) Uani 1 1 d . . .
C7 C 0.04605(13) 0.94937(14) 0.08799(8) 0.0556(4) Uani 1 1 d . . .
C8 C 0.07796(17) 1.06568(16) 0.09590(10) 0.0686(5) Uani 1 1 d . . .
H8A H 0.1388 1.0915 0.0765 0.082 Uiso 1 1 calc R . .
C9 C 0.02042(19) 1.14146(17) 0.13186(11) 0.0787(6) Uani 1 1 d . . .
H9A H 0.0427 1.2181 0.1364 0.094 Uiso 1 1 calc R . .
C10 C -0.07016(19) 1.10559(18) 0.16139(11) 0.0774(6) Uani 1 1 d . . .
H10A H -0.1077 1.1575 0.1864 0.093 Uiso 1 1 calc R . .
C11 C -0.10443(16) 0.99350(16) 0.15382(10) 0.0680(5) Uani 1 1 d . . .
H11A H -0.1660 0.9695 0.1731 0.082 Uiso 1 1 calc R . .
C12 C -0.04705(14) 0.91506(14) 0.11712(8) 0.0559(4) Uani 1 1 d . . .
C13 C -0.03191(12) 0.71910(14) 0.07549(8) 0.0526(4) Uani 1 1 d . . .
C14 C 0.06725(12) 0.75009(13) 0.04901(7) 0.0490(4) Uani 1 1 d . . .
C15 C 0.13215(12) 0.65418(13) 0.02074(7) 0.0481(4) Uani 1 1 d . . .
H15A H 0.0818 0.6007 -0.0053 0.058 Uiso 1 1 calc R . .
C16 C 0.20663(12) 0.70435(14) -0.02801(7) 0.0504(4) Uani 1 1 d . . .
C17 C 0.25009(12) 0.63928(15) -0.07932(8) 0.0535(4) Uani 1 1 d . . .
C18 C 0.19540(12) 0.58768(13) 0.08018(8) 0.0487(4) Uani 1 1 d . . .
C19 C 0.28424(14) 0.63715(16) 0.11841(9) 0.0621(4) Uani 1 1 d . . .
H19A H 0.3056 0.7112 0.1072 0.075 Uiso 1 1 calc R . .
C20 C 0.34209(16) 0.57972(17) 0.17275(10) 0.0731(5) Uani 1 1 d . . .
H20A H 0.4020 0.6139 0.1977 0.088 Uiso 1 1 calc R . .
C21 C 0.30930(17) 0.47266(17) 0.18866(10) 0.0725(5) Uani 1 1 d . . .
C22 C 0.22076(19) 0.42092(17) 0.15406(11) 0.0785(6) Uani 1 1 d . . .
H22A H 0.1988 0.3480 0.1670 0.094 Uiso 1 1 calc R . .
C23 C 0.16398(15) 0.47899(15) 0.09920(9) 0.0659(5) Uani 1 1 d . . .
H23A H 0.1038 0.4442 0.0749 0.079 Uiso 1 1 calc R . .
C24 C -0.0442(2) 0.4536(3) 0.25962(15) 0.1064(8) Uani 1 1 d . . .
H24A H -0.0968 0.4849 0.2272 0.128 Uiso 1 1 calc R . .
C25 C 0.1235(2) 0.4726(3) 0.32832(16) 0.1318(12) Uani 1 1 d . . .
H25A H 0.1180 0.3899 0.3302 0.158 Uiso 1 1 calc R . .
H25B H 0.1158 0.5044 0.3731 0.158 Uiso 1 1 calc R . .
H25C H 0.1930 0.4937 0.3148 0.158 Uiso 1 1 calc R . .
C26 C 0.0542(3) 0.6295(2) 0.25108(15) 0.1124(9) Uani 1 1 d . . .
H26A H -0.0100 0.6514 0.2218 0.135 Uiso 1 1 calc R . .
H26B H 0.1149 0.6285 0.2245 0.135 Uiso 1 1 calc R . .
H26C H 0.0674 0.6842 0.2882 0.135 Uiso 1 1 calc R . .
C27 C 0.6764(4) 0.7787(3) -0.0176(2) 0.0925(13) Uani 0.560(4) 1 d PDU A 1
H27A H 0.7083 0.7301 -0.0475 0.111 Uiso 0.560(4) 1 calc PR A 1
C27' C 0.6271(5) 0.8397(4) 0.0215(3) 0.0844(15) Uani 0.440(4) 1 d PDU A 2
H27B H 0.6085 0.8783 0.0603 0.101 Uiso 0.440(4) 1 calc PR A 2
C28 C 0.5581(4) 0.6205(3) 0.0020(3) 0.1104(19) Uani 0.560(4) 1 d PDU A 1
H28A H 0.6064 0.5783 -0.0240 0.133 Uiso 0.560(4) 1 calc PR A 1
H28B H 0.4866 0.6205 -0.0226 0.133 Uiso 0.560(4) 1 calc PR A 1
H28C H 0.5561 0.5846 0.0463 0.133 Uiso 0.560(4) 1 calc PR A 1
C28' C 0.5179(4) 0.6836(5) 0.0536(3) 0.0796(15) Uani 0.440(4) 1 d PDU A 2
H28D H 0.4929 0.7415 0.0834 0.096 Uiso 0.440(4) 1 calc PR A 2
H28E H 0.5502 0.6210 0.0810 0.096 Uiso 0.440(4) 1 calc PR A 2
H28F H 0.4577 0.6550 0.0231 0.096 Uiso 0.440(4) 1 calc PR A 2
C29 C 0.5447(4) 0.8057(5) 0.0582(3) 0.1216(19) Uani 0.560(4) 1 d PDU A 1
H29A H 0.5903 0.8706 0.0720 0.146 Uiso 0.560(4) 1 calc PR A 1
H29B H 0.5331 0.7609 0.0983 0.146 Uiso 0.560(4) 1 calc PR A 1
H29C H 0.4762 0.8329 0.0363 0.146 Uiso 0.560(4) 1 calc PR A 1
C29' C 0.6350(6) 0.6660(5) -0.0390(3) 0.104(2) Uani 0.440(4) 1 d PDU A 2
H29D H 0.6521 0.7162 -0.0755 0.124 Uiso 0.440(4) 1 calc PR A 2
H29E H 0.5803 0.6118 -0.0568 0.124 Uiso 0.440(4) 1 calc PR A 2
H29F H 0.6990 0.6248 -0.0207 0.124 Uiso 0.440(4) 1 calc PR A 2

loop_
_atom_site_aniso_label
_atom_site_aniso_U_11
_atom_site_aniso_U_22
_atom_site_aniso_U_33
_atom_site_aniso_U_23
_atom_site_aniso_U_13
_atom_site_aniso_U_12
F1 0.1266(11) 0.0993(9) 0.0853(8) 0.0245(7) -0.0309(8) 0.0157(8)
O1 0.0561(7) 0.0689(8) 0.0807(8) -0.0072(6) 0.0191(6) -0.0176(6)
O2 0.153(2) 0.1140(17) 0.242(3) 0.0079(18) 0.023(2) -0.0534(15)
O3 0.0899(12) 0.0927(12) 0.1157(13) -0.0197(10) 0.0465(10) -0.0101(10)
O5 0.083(3) 0.072(2) 0.109(3) 0.0020(18) 0.026(2) -0.021(2)
O5' 0.105(6) 0.093(4) 0.156(5) 0.005(3) 0.048(4) -0.036(4)
N1 0.0509(8) 0.0714(9) 0.0540(8) -0.0014(7) 0.0106(6) -0.0101(7)
N2 0.0610(9) 0.0899(11) 0.0594(9) -0.0042(8) 0.0166(7) -0.0041(8)
N3 0.0608(8) 0.0577(8) 0.0628(9) 0.0033(7) 0.0087(7) -0.0167(7)
N4 0.0516(8) 0.0654(9) 0.0615(8) 0.0048(7) 0.0101(6) -0.0009(7)
N5 0.0717(10) 0.0811(11) 0.0623(9) 0.0116(8) 0.0044(8) -0.0048(8)
N6 0.060(4) 0.066(4) 0.078(4) 0.001(3) 0.010(4) -0.013(4)
N6' 0.066(5) 0.066(5) 0.076(5) 0.002(4) 0.009(4) -0.006(4)
C1 0.0612(11) 0.0981(15) 0.0608(11) 0.0075(10) 0.0188(9) -0.0077(10)
C2 0.0528(9) 0.0828(12) 0.0531(9) 0.0101(9) 0.0112(7) -0.0085(8)
C3 0.0641(11) 0.0859(13) 0.0759(12) 0.0184(10) 0.0235(9) -0.0163(10)
C4 0.0669(11) 0.0697(11) 0.0754(12) 0.0119(9) 0.0156(9) -0.0188(9)
C5 0.0498(9) 0.0650(10) 0.0537(9) 0.0091(8) 0.0034(7) -0.0113(7)
C6 0.0509(9) 0.0589(9) 0.0440(8) 0.0073(7) -0.0026(6) -0.0078(7)
C7 0.0592(9) 0.0581(9) 0.0470(8) 0.0064(7) -0.0056(7) -0.0023(8)
C8 0.0747(12) 0.0631(11) 0.0661(11) 0.0048(9) -0.0016(9) -0.0065(9)
C9 0.0926(15) 0.0584(11) 0.0813(13) -0.0054(9) -0.0073(11) 0.0024(10)
C10 0.0838(14) 0.0725(13) 0.0738(12) -0.0021(10) -0.0004(10) 0.0146(10)
C11 0.0681(11) 0.0714(12) 0.0637(11) 0.0066(9) 0.0036(9) 0.0120(9)
C12 0.0570(9) 0.0598(9) 0.0488(9) 0.0075(7) -0.0034(7) 0.0035(7)
C13 0.0463(8) 0.0621(10) 0.0488(8) 0.0032(7) 0.0024(6) -0.0060(7)
C14 0.0468(8) 0.0566(9) 0.0425(8) 0.0051(6) -0.0002(6) -0.0067(7)
C15 0.0423(8) 0.0566(9) 0.0449(8) 0.0010(6) 0.0026(6) -0.0126(6)
C16 0.0426(8) 0.0620(9) 0.0456(8) 0.0069(7) 0.0013(6) -0.0098(7)
C17 0.0431(8) 0.0686(10) 0.0481(8) 0.0078(7) 0.0019(6) -0.0083(7)
C18 0.0462(8) 0.0547(9) 0.0455(8) 0.0010(6) 0.0067(6) -0.0064(6)
C19 0.0610(10) 0.0621(10) 0.0604(10) 0.0061(8) -0.0057(8) -0.0136(8)
C20 0.0685(12) 0.0776(12) 0.0680(11) 0.0022(9) -0.0153(9) -0.0091(9)
C21 0.0812(13) 0.0749(12) 0.0577(10) 0.0096(9) -0.0088(9) 0.0084(10)
C22 0.0969(15) 0.0620(11) 0.0737(12) 0.0186(9) -0.0043(11) -0.0101(10)
C23 0.0671(11) 0.0615(10) 0.0667(11) 0.0070(8) -0.0037(8) -0.0173(8)
C24 0.0905(17) 0.119(2) 0.1046(19) 0.0026(16) -0.0100(14) -0.0150(16)
C25 0.0977(19) 0.177(3) 0.114(2) 0.054(2) -0.0176(16) -0.012(2)
C26 0.141(2) 0.0949(18) 0.1104(19) 0.0238(15) 0.0546(18) 0.0019(16)
C27 0.107(3) 0.075(2) 0.102(3) -0.014(2) 0.040(2) -0.010(2)
C27' 0.102(3) 0.073(3) 0.083(3) -0.010(2) 0.034(3) -0.025(3)
C28 0.106(3) 0.081(3) 0.136(4) 0.032(3) -0.026(3) -0.024(2)
C28' 0.073(3) 0.076(3) 0.092(3) 0.008(3) 0.015(2) -0.016(2)
C29 0.093(3) 0.161(5) 0.116(4) -0.020(3) 0.033(3) -0.026(3)
C29' 0.119(4) 0.085(4) 0.113(4) -0.009(3) 0.036(3) 0.017(3)

loop_
_atom_type_symbol
_atom_type_description
_atom_type_scat_dispersion_real
_atom_type_scat_dispersion_imag
_atom_type_scat_source
C C 0.0033 0.0016 'International Tables Vol C Tables 4.2.6.8 and 6.1.1.4'
H H 0.0000 0.0000 'International Tables Vol C Tables 4.2.6.8 and 6.1.1.4'
N N 0.0061 0.0033 'International Tables Vol C Tables 4.2.6.8 and 6.1.1.4'
O O 0.0106 0.0060 'International Tables Vol C Tables 4.2.6.8 and 6.1.1.4'
F F 0.0171 0.0103 'International Tables Vol C Tables 4.2.6.8 and 6.1.1.4'

loop_
_geom_angle_atom_site_label_1
_geom_angle_atom_site_label_2
_geom_angle_atom_site_label_3
_geom_angle
_geom_angle_site_symmetry_1
_geom_angle_site_symmetry_3
H1B O3 H1C 106(2) . .
C17 N1 N2 111.35(14) . .
C17 N1 H1 131.7(12) . .
N2 N1 H1 116.6(12) . .
C1 N2 N1 105.59(15) . .
C6 N3 C5 121.28(14) . .
C6 N3 H3 118.1(14) . .
C5 N3 H3 117.5(14) . .
C13 N4 C12 124.44(15) . .
C13 N4 H4 118.4(12) . .
C12 N4 H4 116.8(12) . .
C24 N5 C26 122.5(2) . .
C24 N5 C25 119.5(2) . .
C26 N5 C25 117.9(2) . .
C27 N6 C29 118.9(4) . .
C27 N6 C28 123.8(5) . .
C29 N6 C28 117.2(4) . .
C27' N6' C29' 118.4(5) . .
C27' N6' C28' 122.2(4) . .
C29' N6' C28' 119.2(5) . .
N2 C1 C2 112.18(16) . .
N2 C1 H1A 123.9 . .
C2 C1 H1A 123.9 . .
C1 C2 C3 136.84(17) . .
C1 C2 C17 104.11(16) . .
C3 C2 C17 119.06(17) . .
C4 C3 C2 119.13(16) . .
C4 C3 H3A 120.4 . .
C2 C3 H3A 120.4 . .
C3 C4 C5 121.13(18) . .
C3 C4 H4A 119.4 . .
C5 C4 H4A 119.4 . .
C16 C5 N3 120.12(14) . .
C16 C5 C4 121.87(17) . .
N3 C5 C4 117.99(16) . .
N3 C6 C14 119.64(15) . .
N3 C6 C7 119.68(15) . .
C14 C6 C7 120.68(15) . .
C12 C7 C8 117.52(17) . .
C12 C7 C6 117.70(15) . .
C8 C7 C6 124.77(16) . .
C9 C8 C7 120.78(19) . .
C9 C8 H8A 119.6 . .
C7 C8 H8A 119.6 . .
C8 C9 C10 120.92(19) . .
C8 C9 H9A 119.5 . .
C10 C9 H9A 119.5 . .
C11 C10 C9 119.8(2) . .
C11 C10 H10A 120.1 . .
C9 C10 H10A 120.1 . .
C10 C11 C12 120.07(19) . .
C10 C11 H11A 120.0 . .
C12 C11 H11A 120.0 . .
N4 C12 C11 119.82(16) . .
N4 C12 C7 119.33(16) . .
C11 C12 C7 120.85(16) . .
O1 C13 N4 120.39(14) . .
O1 C13 C14 122.28(15) . .
N4 C13 C14 117.32(15) . .
C6 C14 C13 120.30(15) . .
C6 C14 C15 122.15(14) . .
C13 C14 C15 117.47(13) . .
C14 C15 C16 109.51(12) . .
C14 C15 C18 110.08(12) . .
C16 C15 C18 111.68(12) . .
C14 C15 H15A 108.5 . .
C16 C15 H15A 108.5 . .
C18 C15 H15A 108.5 . .
C5 C16 C17 115.84(14) . .
C5 C16 C15 120.78(14) . .
C17 C16 C15 123.34(14) . .
N1 C17 C16 130.34(14) . .
N1 C17 C2 106.75(15) . .
C16 C17 C2 122.90(16) . .
C23 C18 C19 117.70(15) . .
C23 C18 C15 121.63(14) . .
C19 C18 C15 120.62(14) . .
C20 C19 C18 121.88(16) . .
C20 C19 H19A 119.1 . .
C18 C19 H19A 119.1 . .
C21 C20 C19 118.22(17) . .
C21 C20 H20A 120.9 . .
C19 C20 H20A 120.9 . .
C20 C21 C22 122.47(17) . .
C20 C21 F1 119.29(18) . .
C22 C21 F1 118.24(18) . .
C21 C22 C23 118.75(17) . .
C21 C22 H22A 120.6 . .
C23 C22 H22A 120.6 . .
C18 C23 C22 120.94(17) . .
C18 C23 H23A 119.5 . .
C22 C23 H23A 119.5 . .
O2 C24 N5 125.7(3) . .
O2 C24 H24A 117.2 . .
N5 C24 H24A 117.2 . .
N5 C25 H25A 109.5 . .
N5 C25 H25B 109.5 . .
H25A C25 H25B 109.5 . .
N5 C25 H25C 109.5 . .
H25A C25 H25C 109.5 . .
H25B C25 H25C 109.5 . .
N5 C26 H26A 109.5 . .
N5 C26 H26B 109.5 . .
H26A C26 H26B 109.5 . .
N5 C26 H26C 109.5 . .
H26A C26 H26C 109.5 . .
H26B C26 H26C 109.5 . .
O5 C27 N6 127.0(4) . .
O5 C27 H27A 116.5 . .
N6 C27 H27A 116.5 . .
O5' C27' N6' 126.5(8) . .
O5' C27' H27B 116.7 . .
N6' C27' H27B 116.7 . .
N6' C28' H28D 109.5 . .
N6' C28' H28E 109.5 . .
H28D C28' H28E 109.5 . .
N6' C28' H28F 109.5 . .
H28D C28' H28F 109.5 . .
H28E C28' H28F 109.5 . .
N6' C29' H29D 109.5 . .
N6' C29' H29E 109.5 . .
H29D C29' H29E 109.5 . .
N6' C29' H29F 109.5 . .
H29D C29' H29F 109.5 . .
H29E C29' H29F 109.5 . .

loop_
_geom_bond_atom_site_label_1
_geom_bond_atom_site_label_2
_geom_bond_distance
_geom_bond_site_symmetry_2
F1 C21 1.364(2) .
O1 C13 1.2540(19) .
O2 C24 1.216(4) .
O3 H1B 0.859(17) .
O3 H1C 0.874(17) .
O5 C27 1.215(3) .
O5' C27' 1.217(3) .
N1 C17 1.353(2) .
N1 N2 1.368(2) .
N1 H1 0.923(15) .
N2 C1 1.317(2) .
N3 C6 1.370(2) .
N3 C5 1.393(2) .
N3 H3 0.872(15) .
N4 C13 1.356(2) .
N4 C12 1.381(2) .
N4 H4 0.916(15) .
N5 C24 1.294(3) .
N5 C26 1.429(3) .
N5 C25 1.432(3) .
N6 C27 1.302(3) .
N6 C29 1.415(3) .
N6 C28 1.421(3) .
N6' C27' 1.302(3) .
N6' C29' 1.417(3) .
N6' C28' 1.419(3) .
C1 C2 1.402(3) .
C1 H1A 0.9300 .
C2 C3 1.404(3) .
C2 C17 1.406(2) .
C3 C4 1.355(3) .
C3 H3A 0.9300 .
C4 C5 1.420(2) .
C4 H4A 0.9300 .
C5 C16 1.383(2) .
C6 C14 1.374(2) .
C6 C7 1.445(2) .
C7 C12 1.399(2) .
C7 C8 1.406(2) .
C8 C9 1.371(3) .
C8 H8A 0.9300 .
C9 C10 1.381(3) .
C9 H9A 0.9300 .
C10 C11 1.368(3) .
C10 H10A 0.9300 .
C11 C12 1.397(2) .
C11 H11A 0.9300 .
C13 C14 1.431(2) .
C14 C15 1.510(2) .
C15 C16 1.512(2) .
C15 C18 1.531(2) .
C15 H15A 0.9800 .
C16 C17 1.405(2) .
C18 C23 1.379(2) .
C18 C19 1.384(2) .
C19 C20 1.381(2) .
C19 H19A 0.9300 .
C20 C21 1.350(3) .
C20 H20A 0.9300 .
C21 C22 1.362(3) .
C22 C23 1.386(3) .
C22 H22A 0.9300 .
C23 H23A 0.9300 .
C24 H24A 0.9300 .
C25 H25A 0.9600 .
C25 H25B 0.9600 .
C25 H25C 0.9600 .
C26 H26A 0.9600 .
C26 H26B 0.9600 .
C26 H26C 0.9600 .
C27 H27A 0.9300 .
C27' H27B 0.9300 .
C28 H28A 0.9600 .
C28 H28B 0.9600 .
C28 H28C 0.9600 .
C28' H28D 0.9600 .
C28' H28E 0.9600 .
C28' H28F 0.9600 .
C29 H29A 0.9600 .
C29 H29B 0.9600 .
C29 H29C 0.9600 .
C29' H29D 0.9600 .
C29' H29E 0.9600 .
C29' H29F 0.9600 .

loop_
_geom_hbond_atom_site_label_D
_geom_hbond_atom_site_label_H
_geom_hbond_atom_site_label_A
_geom_hbond_distance_DH
_geom_hbond_distance_HA
_geom_hbond_distance_DA
_geom_hbond_angle_DHA
_geom_hbond_site_symmetry_A
O3 H1B O2 0.859(17) 1.994(18) 2.849(3) 173(3) 2
N3 H3 O5 0.872(15) 2.086(17) 2.941(4) 166.5(19) 3_675
C8 H8A O5 0.93 2.38 3.296(5) 167.7 3_675
N4 H4 O3 0.916(15) 1.957(16) 2.867(2) 171.6(18) 1_455
N1 H1 O1 0.923(15) 1.830(16) 2.7413(18) 169.2(18) 3_565

loop_
_geom_torsion_atom_site_label_1
_geom_torsion_atom_site_label_2
_geom_torsion_atom_site_label_3
_geom_torsion_atom_site_label_4
_geom_torsion
_geom_torsion_site_symmetry_1
_geom_torsion_site_symmetry_2
_geom_torsion_site_symmetry_3
_geom_torsion_site_symmetry_4
C17 N1 N2 C1 0.98(19) . . . .
N1 N2 C1 C2 -0.8(2) . . . .
N2 C1 C2 C3 -179.9(2) . . . .
N2 C1 C2 C17 0.3(2) . . . .
C1 C2 C3 C4 178.7(2) . . . .
C17 C2 C3 C4 -1.5(3) . . . .
C2 C3 C4 C5 0.8(3) . . . .
C6 N3 C5 C16 -14.1(2) . . . .
C6 N3 C5 C4 164.44(15) . . . .
C3 C4 C5 C16 1.6(3) . . . .
C3 C4 C5 N3 -176.98(18) . . . .
C5 N3 C6 C14 13.9(2) . . . .
C5 N3 C6 C7 -166.68(14) . . . .
N3 C6 C7 C12 179.95(14) . . . .
C14 C6 C7 C12 -0.6(2) . . . .
N3 C6 C7 C8 -0.9(2) . . . .
C14 C6 C7 C8 178.49(15) . . . .
C12 C7 C8 C9 1.0(3) . . . .
C6 C7 C8 C9 -178.09(16) . . . .
C7 C8 C9 C10 0.2(3) . . . .
C8 C9 C10 C11 -1.1(3) . . . .
C9 C10 C11 C12 0.9(3) . . . .
C13 N4 C12 C11 -178.67(15) . . . .
C13 N4 C12 C7 1.8(2) . . . .
C10 C11 C12 N4 -179.25(16) . . . .
C10 C11 C12 C7 0.3(3) . . . .
C8 C7 C12 N4 178.31(15) . . . .
C6 C7 C12 N4 -2.5(2) . . . .
C8 C7 C12 C11 -1.3(2) . . . .
C6 C7 C12 C11 177.92(14) . . . .
C12 N4 C13 O1 -179.03(15) . . . .
C12 N4 C13 C14 2.1(2) . . . .
N3 C6 C14 C13 -176.01(13) . . . .
C7 C6 C14 C13 4.6(2) . . . .
N3 C6 C14 C15 7.3(2) . . . .
C7 C6 C14 C15 -172.16(13) . . . .
O1 C13 C14 C6 175.93(15) . . . .
N4 C13 C14 C6 -5.3(2) . . . .
O1 C13 C14 C15 -7.2(2) . . . .
N4 C13 C14 C15 171.60(13) . . . .
C6 C14 C15 C16 -24.76(19) . . . .
C13 C14 C15 C16 158.43(12) . . . .
C6 C14 C15 C18 98.38(16) . . . .
C13 C14 C15 C18 -78.42(16) . . . .
N3 C5 C16 C17 175.46(14) . . . .
C4 C5 C16 C17 -3.1(2) . . . .
N3 C5 C16 C15 -6.8(2) . . . .
C4 C5 C16 C15 174.72(15) . . . .
C14 C15 C16 C5 24.18(19) . . . .
C18 C15 C16 C5 -98.02(17) . . . .
C14 C15 C16 C17 -158.21(13) . . . .
C18 C15 C16 C17 79.59(17) . . . .
N2 N1 C17 C16 179.86(15) . . . .
N2 N1 C17 C2 -0.79(18) . . . .
C5 C16 C17 N1 -178.36(16) . . . .
C15 C16 C17 N1 3.9(3) . . . .
C5 C16 C17 C2 2.4(2) . . . .
C15 C16 C17 C2 -175.34(14) . . . .
C1 C2 C17 N1 0.29(18) . . . .
C3 C2 C17 N1 -179.57(16) . . . .
C1 C2 C17 C16 179.70(15) . . . .
C3 C2 C17 C16 -0.2(2) . . . .
C14 C15 C18 C23 105.54(17) . . . .
C16 C15 C18 C23 -132.58(16) . . . .
C14 C15 C18 C19 -72.00(18) . . . .
C16 C15 C18 C19 49.9(2) . . . .
C23 C18 C19 C20 1.7(3) . . . .
C15 C18 C19 C20 179.29(17) . . . .
C18 C19 C20 C21 -0.6(3) . . . .
C19 C20 C21 C22 -1.3(3) . . . .
C19 C20 C21 F1 179.07(18) . . . .
C20 C21 C22 C23 1.9(3) . . . .
F1 C21 C22 C23 -178.45(19) . . . .
C19 C18 C23 C22 -1.0(3) . . . .
C15 C18 C23 C22 -178.63(17) . . . .
C21 C22 C23 C18 -0.7(3) . . . .
C26 N5 C24 O2 178.4(3) . . . .
C25 N5 C24 O2 0.6(5) . . . .
C29 N6 C27 O5 -1(4) . . . .
C28 N6 C27 O5 -176.9(16) . . . .
C29' N6' C27' O5' 8(4) . . . .
C28' N6' C27' O5' -166(2) . . . .
